data_4306629
loop_
_publ_author_name
'Peter Hofmann'
'Igor V. Shishkov'
'Frank Rominger'

_publ_contact_author_address
;
        Organisch-Chemisches Institut
        Universit\"at Heidelberg
        Im Neuenheimer Feld 270
        D-69120 Heidelberg
        Germany
;
_publ_contact_author_email ph@oci.uni-heidelberg.de
_publ_contact_author_fax '049 6221 54-4885'
_publ_contact_author_name 'Hofmann, Peter'
_publ_contact_author_phone '049 6221 54-8502'
_publ_section_title
;
Synthesis, Molecular Structures, and Reactivity of Mono- and Binuclear
Neutral Copper(I) Carbenes
;
_journal_name_full 'Inorganic Chemistry'
_journal_page_first 11755
_journal_page_last 11762
_journal_paper_doi 10.1021/ic801443y
_journal_volume 47
_journal_year 2008
_chemical_formula_sum 'C27 H44 Cu N4 O4 P Si2'
_chemical_formula_weight 639.35
_chemical_name_common 'in paper 4b'
_chemical_name_systematic
;
 ?
;
_space_group_IT_number 14
_symmetry_cell_setting monoclinic
_symmetry_space_group_name_Hall '-P 2ybc'
_symmetry_space_group_name_H-M 'P 1 21/c 1'
_atom_sites_solution_hydrogens geom
_atom_sites_solution_primary direct
_atom_sites_solution_secondary difmap
_audit_creation_method SHELXL-97
_cell_angle_alpha 90.00
_cell_angle_beta 102.7260(10)
_cell_angle_gamma 90.00
_cell_formula_units_Z 4
_cell_length_a 8.91810(10)
_cell_length_b 19.8468(3)
_cell_length_c 19.2042(2)
_cell_measurement_temperature 200(2)
_cell_volume 3315.56(7)
_computing_cell_refinement 'Bruker SMART'
_computing_data_collection 'Bruker SMART'
_computing_data_reduction 'Bruker SHELXTL'
_computing_molecular_graphics 'Bruker SHELXTL'
_computing_publication_material 'Bruker SHELXTL'
_computing_structure_refinement 'SHELXL-97 (Sheldrick, 1997)'
_computing_structure_solution 'SHELXS-97 (Sheldrick, 1990)'
_diffrn_ambient_temperature 200(2)
_diffrn_measured_fraction_theta_full 0.999
_diffrn_measured_fraction_theta_max 0.999
_diffrn_measurement_device_type 'CCD area detector'
_diffrn_measurement_method 'phi and omega scans'
_diffrn_radiation_monochromator graphite
_diffrn_radiation_source 'fine-focus sealed tube'
_diffrn_radiation_type MoK\a
_diffrn_radiation_wavelength 0.71073
_diffrn_reflns_av_R_equivalents 0.0289
_diffrn_reflns_av_sigmaI/netI 0.0242
_diffrn_reflns_limit_h_max 11
_diffrn_reflns_limit_h_min -11
_diffrn_reflns_limit_k_max 25
_diffrn_reflns_limit_k_min -25
_diffrn_reflns_limit_l_max 24
_diffrn_reflns_limit_l_min -24
_diffrn_reflns_number 34170
_diffrn_reflns_theta_full 27.49
_diffrn_reflns_theta_max 27.49
_diffrn_reflns_theta_min 1.49
_exptl_absorpt_coefficient_mu 0.815
_exptl_absorpt_correction_T_max 0.8540
_exptl_absorpt_correction_T_min 0.6957
_exptl_absorpt_correction_type multi-scan
_exptl_absorpt_process_details 'Blessing, Acta Cryst. (1995) A51 33-38.'
_exptl_crystal_colour black
_exptl_crystal_density_diffrn 1.281
_exptl_crystal_density_method 'not measured'
_exptl_crystal_description polyhedron
_exptl_crystal_F_000 1352
_exptl_crystal_size_max 0.48
_exptl_crystal_size_mid 0.36
_exptl_crystal_size_min 0.20
_refine_diff_density_max 0.358
_refine_diff_density_min -0.378
_refine_diff_density_rms 0.050
_refine_ls_extinction_method none
_refine_ls_goodness_of_fit_ref 1.018
_refine_ls_hydrogen_treatment constr
_refine_ls_matrix_type full
_refine_ls_number_parameters 377
_refine_ls_number_reflns 7608
_refine_ls_number_restraints 6
_refine_ls_restrained_S_all 1.020
_refine_ls_R_factor_all 0.0481
_refine_ls_R_factor_gt 0.0327
_refine_ls_shift/su_max 0.002
_refine_ls_shift/su_mean 0.000
_refine_ls_structure_factor_coef Fsqd
_refine_ls_weighting_details 'calc w=1/[\s^2^(Fo^2^)+(0.0462P)^2^+1.3898P] where P=(Fo^2^+2Fc^2^)/3'
_refine_ls_weighting_scheme calc
_refine_ls_wR_factor_gt 0.0831
_refine_ls_wR_factor_ref 0.0923
_reflns_number_gt 6034
_reflns_number_total 7608
_reflns_threshold_expression >2sigma(I)
_cod_data_source_file ic801443y_si_001_2.cif
_cod_data_source_block ivsh5
_cod_depositor_comments
;
The following automatic conversions were performed:
'_symmetry_cell_setting' value 'Monoclinic' changed to 'monoclinic'
according to '/home/saulius/struct/CIF-dictionaries/cif_core.dic'
dictionary named 'cif_core.dic' version 2.4.1 from 2010-06-29.

Automatic conversion script
Id: cif_fix_enum 1527 2010-12-29 10:47:43Z saulius 
;
_cod_database_code 4306629

loop_
_symmetry_equiv_pos_as_xyz
'x, y, z'
'-x, y+1/2, -z+1/2'
'-x, -y, -z'
'x, -y-1/2, z-1/2'

loop_
_atom_site_label
_atom_site_type_symbol
_atom_site_fract_x
_atom_site_fract_y
_atom_site_fract_z
_atom_site_U_iso_or_equiv
_atom_site_adp_type
_atom_site_occupancy
_atom_site_symmetry_multiplicity
_atom_site_calc_flag
_atom_site_refinement_flags
_atom_site_disorder_assembly
_atom_site_disorder_group
Cu1 Cu -0.00526(3) 0.604314(12) 0.800787(12) 0.03473(8) Uani 1 1 d . . .
P1 P -0.07310(5) 0.52384(2) 0.69607(2) 0.02484(10) Uani 1 1 d . A .
Si1 Si -0.20149(6) 0.47843(3) 0.83255(3) 0.03646(13) Uani 1 1 d . . .
Si2 Si 0.14735(6) 0.64617(3) 0.67389(3) 0.03642(13) Uani 1 1 d . . .
N1 N -0.11533(18) 0.51902(8) 0.77285(8) 0.0317(3) Uani 1 1 d . . .
N2 N 0.03019(17) 0.59083(7) 0.70428(7) 0.0293(3) Uani 1 1 d . . .
C1 C 0.0303(2) 0.66056(9) 0.87834(10) 0.0356(4) Uani 1 1 d . . .
C11 C -0.2491(2) 0.53808(10) 0.62476(10) 0.0353(4) Uani 1 1 d . . .
C12 C -0.3515(3) 0.47609(15) 0.60968(16) 0.0792(10) Uani 1 1 d . . .
H12A H -0.4457 0.4874 0.5746 0.119 Uiso 1 1 calc R . .
H12B H -0.3781 0.4609 0.6540 0.119 Uiso 1 1 calc R . .
H12C H -0.2967 0.4401 0.5908 0.119 Uiso 1 1 calc R . .
C13 C -0.2080(3) 0.56141(14) 0.55536(11) 0.0556(6) Uani 1 1 d . . .
H13A H -0.1511 0.5257 0.5372 0.083 Uiso 1 1 calc R . .
H13B H -0.1440 0.6020 0.5646 0.083 Uiso 1 1 calc R . .
H13C H -0.3024 0.5715 0.5199 0.083 Uiso 1 1 calc R . .
C14 C -0.3359(3) 0.59566(15) 0.65139(14) 0.0647(7) Uani 1 1 d . . .
H14A H -0.4273 0.6071 0.6146 0.097 Uiso 1 1 calc R . .
H14B H -0.2689 0.6352 0.6616 0.097 Uiso 1 1 calc R . .
H14C H -0.3673 0.5816 0.6950 0.097 Uiso 1 1 calc R . .
C15 C 0.0381(2) 0.44787(9) 0.68040(10) 0.0334(4) Uani 1 1 d D . .
C16 C 0.0602(4) 0.44114(16) 0.60452(14) 0.0526(8) Uani 0.876(6) 1 d PD A 1
H16A H 0.1293 0.4033 0.6018 0.079 Uiso 0.876(6) 1 calc PR A 1
H16B H 0.1049 0.4828 0.5906 0.079 Uiso 0.876(6) 1 calc PR A 1
H16C H -0.0395 0.4330 0.5721 0.079 Uiso 0.876(6) 1 calc PR A 1
C17 C -0.0357(3) 0.38397(11) 0.70189(17) 0.0494(8) Uani 0.876(6) 1 d PD A 1
H17A H -0.1380 0.3781 0.6709 0.074 Uiso 0.876(6) 1 calc PR A 1
H17B H -0.0452 0.3878 0.7516 0.074 Uiso 0.876(6) 1 calc PR A 1
H17C H 0.0285 0.3450 0.6970 0.074 Uiso 0.876(6) 1 calc PR A 1
C18 C 0.1984(3) 0.45544(15) 0.73105(16) 0.0508(8) Uani 0.876(6) 1 d PD A 1
H18A H 0.2570 0.4137 0.7307 0.076 Uiso 0.876(6) 1 calc PR A 1
H18B H 0.1860 0.4644 0.7796 0.076 Uiso 0.876(6) 1 calc PR A 1
H18C H 0.2536 0.4929 0.7149 0.076 Uiso 0.876(6) 1 calc PR A 1
C21 C -0.0554(3) 0.43675(15) 0.90345(13) 0.0637(7) Uani 1 1 d . . .
H21A H 0.0037 0.4045 0.8816 0.096 Uiso 1 1 calc R . .
H21B H -0.1070 0.4130 0.9363 0.096 Uiso 1 1 calc R . .
H21C H 0.0141 0.4708 0.9298 0.096 Uiso 1 1 calc R . .
C22 C -0.3454(3) 0.41321(16) 0.79264(15) 0.0717(8) Uani 1 1 d . . .
H22A H -0.4341 0.4350 0.7617 0.108 Uiso 1 1 calc R . .
H22B H -0.3790 0.3887 0.8308 0.108 Uiso 1 1 calc R . .
H22C H -0.2986 0.3816 0.7645 0.108 Uiso 1 1 calc R . .
C23 C -0.3043(4) 0.54117(14) 0.87708(17) 0.0782(9) Uani 1 1 d . . .
H23A H -0.2292 0.5703 0.9080 0.117 Uiso 1 1 calc R . .
H23B H -0.3660 0.5176 0.9058 0.117 Uiso 1 1 calc R . .
H23C H -0.3718 0.5687 0.8408 0.117 Uiso 1 1 calc R . .
C24 C 0.3306(3) 0.65601(18) 0.74152(15) 0.0750(9) Uani 1 1 d . . .
H24A H 0.3097 0.6769 0.7847 0.113 Uiso 1 1 calc R . .
H24B H 0.4010 0.6847 0.7221 0.113 Uiso 1 1 calc R . .
H24C H 0.3776 0.6117 0.7534 0.113 Uiso 1 1 calc R . .
C25 C 0.1999(3) 0.61965(15) 0.58892(13) 0.0643(7) Uani 1 1 d . . .
H25A H 0.2455 0.5745 0.5949 0.097 Uiso 1 1 calc R . .
H25B H 0.2743 0.6516 0.5771 0.097 Uiso 1 1 calc R . .
H25C H 0.1075 0.6189 0.5503 0.097 Uiso 1 1 calc R . .
C26 C 0.0535(4) 0.73055(13) 0.65919(19) 0.0780(9) Uani 1 1 d . . .
H26A H -0.0487 0.7259 0.6278 0.117 Uiso 1 1 calc R . .
H26B H 0.1164 0.7607 0.6369 0.117 Uiso 1 1 calc R . .
H26C H 0.0436 0.7494 0.7051 0.117 Uiso 1 1 calc R . .
C31 C -0.0953(2) 0.70397(9) 0.88959(10) 0.0341(4) Uani 1 1 d . . .
C32 C -0.1264(2) 0.71558(10) 0.95724(10) 0.0383(4) Uani 1 1 d . . .
H32 H -0.0566 0.6994 0.9985 0.046 Uiso 1 1 calc R . .
C33 C -0.2567(2) 0.75014(10) 0.96489(11) 0.0393(4) Uani 1 1 d . . .
H33 H -0.2765 0.7579 1.0109 0.047 Uiso 1 1 calc R . .
C34 C -0.3573(2) 0.77310(9) 0.90438(11) 0.0394(4) Uani 1 1 d . . .
C35 C -0.3319(2) 0.76362(10) 0.83673(11) 0.0418(5) Uani 1 1 d . . .
H35 H -0.4027 0.7803 0.7960 0.050 Uiso 1 1 calc R . .
C36 C -0.2019(2) 0.72961(10) 0.82962(10) 0.0391(4) Uani 1 1 d . . .
H36 H -0.1831 0.7231 0.7833 0.047 Uiso 1 1 calc R . .
C41 C 0.1726(2) 0.65766(10) 0.93281(10) 0.0352(4) Uani 1 1 d . . .
C42 C 0.2275(2) 0.71109(11) 0.97937(11) 0.0411(4) Uani 1 1 d . . .
H42 H 0.1694 0.7515 0.9768 0.049 Uiso 1 1 calc R . .
C43 C 0.3662(3) 0.70561(13) 1.02930(12) 0.0503(5) Uani 1 1 d . . .
H43 H 0.4025 0.7416 1.0611 0.060 Uiso 1 1 calc R . .
C44 C 0.4492(2) 0.64732(14) 1.03171(12) 0.0534(6) Uani 1 1 d . . .
C45 C 0.4015(3) 0.59423(14) 0.98600(13) 0.0580(7) Uani 1 1 d . . .
H45 H 0.4620 0.5546 0.9884 0.070 Uiso 1 1 calc R . .
C46 C 0.2648(3) 0.59990(11) 0.93695(12) 0.0499(5) Uani 1 1 d . . .
H46 H 0.2317 0.5637 0.9049 0.060 Uiso 1 1 calc R . .
N34 N -0.4994(2) 0.80669(9) 0.91264(12) 0.0511(5) Uani 1 1 d . . .
O11 O -0.5048(2) 0.82950(8) 0.97113(10) 0.0608(4) Uani 1 1 d . . .
O12 O -0.6063(2) 0.80875(10) 0.86037(11) 0.0768(6) Uani 1 1 d . . .
N44 N 0.5953(3) 0.64115(19) 1.08505(14) 0.0815(9) Uani 1 1 d . . .
O21 O 0.6389(3) 0.68854(16) 1.12376(15) 0.1082(10) Uani 1 1 d . . .
O22 O 0.6638(3) 0.58692(18) 1.08765(13) 0.1202(11) Uani 1 1 d . . .
C16B C 0.125(2) 0.4620(10) 0.6199(9) 0.043(5) Uiso 0.124(6) 1 d PD A 2
H16D H 0.0506 0.4756 0.5765 0.064 Uiso 0.124(6) 1 calc PR A 2
H16E H 0.1780 0.4210 0.6102 0.064 Uiso 0.124(6) 1 calc PR A 2
H16F H 0.1996 0.4981 0.6347 0.064 Uiso 0.124(6) 1 calc PR A 2
C17B C -0.0734(18) 0.3860(8) 0.6507(11) 0.044(5) Uiso 0.124(6) 1 d PD A 2
H17D H -0.1423 0.3989 0.6056 0.065 Uiso 0.124(6) 1 calc PR A 2
H17E H -0.1345 0.3743 0.6857 0.065 Uiso 0.124(6) 1 calc PR A 2
H17F H -0.0117 0.3471 0.6429 0.065 Uiso 0.124(6) 1 calc PR A 2
C18B C 0.143(2) 0.4282(10) 0.7477(8) 0.043(5) Uiso 0.124(6) 1 d PD A 2
H18D H 0.0839 0.4186 0.7838 0.064 Uiso 0.124(6) 1 calc PR A 2
H18E H 0.2155 0.4650 0.7643 0.064 Uiso 0.124(6) 1 calc PR A 2
H18F H 0.2006 0.3878 0.7398 0.064 Uiso 0.124(6) 1 calc PR A 2

loop_
_atom_site_aniso_label
_atom_site_aniso_U_11
_atom_site_aniso_U_22
_atom_site_aniso_U_33
_atom_site_aniso_U_23
_atom_site_aniso_U_13
_atom_site_aniso_U_12
Cu1 0.04084(14) 0.03722(13) 0.02770(12) -0.00796(9) 0.01091(9) 0.00045(10)
P1 0.0270(2) 0.0266(2) 0.0216(2) -0.00008(16) 0.00705(16) 0.00040(17)
Si1 0.0389(3) 0.0423(3) 0.0331(3) 0.0068(2) 0.0184(2) 0.0029(2)
Si2 0.0383(3) 0.0365(3) 0.0358(3) -0.0020(2) 0.0111(2) -0.0103(2)
N1 0.0367(8) 0.0350(8) 0.0260(7) 0.0002(6) 0.0123(6) 0.0002(6)
N2 0.0336(8) 0.0299(8) 0.0256(7) -0.0018(6) 0.0088(6) -0.0022(6)
C1 0.0452(11) 0.0341(10) 0.0299(9) -0.0032(7) 0.0132(8) -0.0020(8)
C11 0.0324(9) 0.0416(10) 0.0290(9) 0.0031(8) 0.0006(7) -0.0018(8)
C12 0.0644(17) 0.0773(19) 0.0752(19) 0.0224(15) -0.0291(14) -0.0351(15)
C13 0.0531(13) 0.0794(17) 0.0316(11) 0.0149(11) 0.0033(9) 0.0111(12)
C14 0.0442(13) 0.089(2) 0.0558(15) 0.0011(13) 0.0013(11) 0.0314(13)
C15 0.0385(10) 0.0307(9) 0.0335(9) -0.0022(7) 0.0132(8) 0.0040(8)
C16 0.071(2) 0.0511(17) 0.0416(14) -0.0044(12) 0.0260(14) 0.0149(16)
C17 0.0611(17) 0.0292(12) 0.063(2) 0.0014(11) 0.0240(14) 0.0035(11)
C18 0.0419(14) 0.0482(16) 0.0588(17) 0.0001(12) 0.0033(12) 0.0165(12)
C21 0.0638(16) 0.0821(19) 0.0479(13) 0.0274(13) 0.0177(12) 0.0052(14)
C22 0.0678(17) 0.093(2) 0.0611(16) 0.0016(15) 0.0299(14) -0.0344(16)
C23 0.105(2) 0.0663(17) 0.088(2) 0.0171(15) 0.0751(19) 0.0229(16)
C24 0.0465(14) 0.115(2) 0.0619(16) -0.0112(16) 0.0094(12) -0.0343(15)
C25 0.0725(17) 0.0798(18) 0.0495(14) -0.0081(12) 0.0323(13) -0.0323(14)
C26 0.092(2) 0.0407(14) 0.110(2) 0.0174(15) 0.0415(19) -0.0038(14)
C31 0.0397(10) 0.0315(9) 0.0303(9) -0.0061(7) 0.0062(8) -0.0038(8)
C32 0.0410(10) 0.0433(11) 0.0291(9) -0.0038(8) 0.0045(8) 0.0058(8)
C33 0.0419(11) 0.0399(10) 0.0370(10) -0.0051(8) 0.0105(8) 0.0038(8)
C34 0.0382(10) 0.0266(9) 0.0514(12) -0.0031(8) 0.0055(9) 0.0007(8)
C35 0.0459(11) 0.0313(10) 0.0422(11) 0.0020(8) -0.0034(9) -0.0006(8)
C36 0.0495(11) 0.0359(10) 0.0300(9) -0.0030(8) 0.0049(8) -0.0039(9)
C41 0.0412(10) 0.0374(10) 0.0302(9) 0.0010(8) 0.0145(8) 0.0047(8)
C42 0.0399(11) 0.0418(11) 0.0404(11) -0.0027(9) 0.0064(9) 0.0023(9)
C43 0.0424(12) 0.0631(14) 0.0431(12) 0.0018(10) 0.0041(9) -0.0050(11)
C44 0.0342(11) 0.0850(18) 0.0436(12) 0.0249(12) 0.0140(9) 0.0103(11)
C45 0.0592(15) 0.0688(16) 0.0527(14) 0.0177(12) 0.0266(12) 0.0306(13)
C46 0.0623(14) 0.0477(12) 0.0445(12) 0.0014(9) 0.0223(11) 0.0162(11)
N34 0.0440(10) 0.0344(9) 0.0722(14) -0.0008(9) 0.0070(10) 0.0071(8)
O11 0.0561(10) 0.0510(9) 0.0784(12) -0.0118(9) 0.0213(9) 0.0088(8)
O12 0.0574(11) 0.0764(13) 0.0852(14) -0.0064(10) -0.0090(10) 0.0284(10)
N44 0.0390(12) 0.146(3) 0.0600(15) 0.0463(17) 0.0113(11) 0.0146(16)
O21 0.0596(14) 0.157(3) 0.0891(18) 0.0398(17) -0.0249(12) -0.0260(15)
O22 0.0719(15) 0.201(3) 0.0854(17) 0.0415(18) 0.0126(12) 0.0733(18)

loop_
_atom_type_symbol
_atom_type_description
_atom_type_scat_dispersion_real
_atom_type_scat_dispersion_imag
_atom_type_scat_source
C C 0.0033 0.0016 'International Tables Vol C Tables 4.2.6.8 and 6.1.1.4'
H H 0.0000 0.0000 'International Tables Vol C Tables 4.2.6.8 and 6.1.1.4'
N N 0.0061 0.0033 'International Tables Vol C Tables 4.2.6.8 and 6.1.1.4'
O O 0.0106 0.0060 'International Tables Vol C Tables 4.2.6.8 and 6.1.1.4'
Si Si 0.0817 0.0704 'International Tables Vol C Tables 4.2.6.8 and 6.1.1.4'
P P 0.1023 0.0942 'International Tables Vol C Tables 4.2.6.8 and 6.1.1.4'
Cu Cu 0.3201 1.2651 'International Tables Vol C Tables 4.2.6.8 and 6.1.1.4'

loop_
_geom_angle_atom_site_label_1
_geom_angle_atom_site_label_2
_geom_angle_atom_site_label_3
_geom_angle
_geom_angle_site_symmetry_1
_geom_angle_site_symmetry_3
_geom_angle_publ_flag
C1 Cu1 N2 144.52(7) . . ?
C1 Cu1 N1 136.98(7) . . ?
N2 Cu1 N1 78.49(6) . . ?
C1 Cu1 P1 175.68(6) . . ?
N2 Cu1 P1 39.30(4) . . ?
N1 Cu1 P1 39.23(4) . . ?
N1 P1 N2 101.84(8) . . ?
N1 P1 C11 110.76(8) . . ?
N2 P1 C11 108.59(8) . . ?
N1 P1 C15 109.94(8) . . ?
N2 P1 C15 111.79(8) . . ?
C11 P1 C15 113.32(9) . . ?
N1 P1 Cu1 51.04(6) . . ?
N2 P1 Cu1 50.86(5) . . ?
C11 P1 Cu1 120.18(6) . . ?
C15 P1 Cu1 126.50(6) . . ?
N1 Si1 C21 110.72(10) . . ?
N1 Si1 C23 109.35(10) . . ?
C21 Si1 C23 107.32(14) . . ?
N1 Si1 C22 114.86(10) . . ?
C21 Si1 C22 107.46(14) . . ?
C23 Si1 C22 106.81(15) . . ?
N2 Si2 C24 109.81(11) . . ?
N2 Si2 C26 109.99(11) . . ?
C24 Si2 C26 107.88(16) . . ?
N2 Si2 C25 114.06(9) . . ?
C24 Si2 C25 106.76(13) . . ?
C26 Si2 C25 108.12(14) . . ?
P1 N1 Si1 150.86(10) . . ?
P1 N1 Cu1 89.73(7) . . ?
Si1 N1 Cu1 119.41(8) . . ?
P1 N2 Si2 151.82(10) . . ?
P1 N2 Cu1 89.85(7) . . ?
Si2 N2 Cu1 118.23(8) . . ?
C41 C1 C31 119.35(16) . . ?
C41 C1 Cu1 121.79(14) . . ?
C31 C1 Cu1 118.48(14) . . ?
C12 C11 C14 109.9(2) . . ?
C12 C11 C13 109.2(2) . . ?
C14 C11 C13 107.53(19) . . ?
C12 C11 P1 112.98(15) . . ?
C14 C11 P1 105.90(14) . . ?
C13 C11 P1 111.17(14) . . ?
C18B C15 C16 128.8(8) . . ?
C18B C15 C17 76.8(8) . . ?
C16 C15 C17 109.9(2) . . ?
C18B C15 C18 32.2(8) . . ?
C16 C15 C18 108.3(2) . . ?
C17 C15 C18 107.7(2) . . ?
C18B C15 C16B 112.3(10) . . ?
C16 C15 C16B 26.9(7) . . ?
C17 C15 C16B 131.7(8) . . ?
C18 C15 C16B 84.9(8) . . ?
C18B C15 C17B 109.5(10) . . ?
C16 C15 C17B 78.1(7) . . ?
C17 C15 C17B 35.9(7) . . ?
C18 C15 C17B 135.4(7) . . ?
C16B C15 C17B 104.1(10) . . ?
C18B C15 P1 109.4(7) . . ?
C16 C15 P1 114.30(15) . . ?
C17 C15 P1 110.55(14) . . ?
C18 C15 P1 105.68(14) . . ?
C16B C15 P1 110.1(8) . . ?
C17B C15 P1 111.4(6) . . ?
C32 C31 C36 117.30(18) . . ?
C32 C31 C1 123.03(17) . . ?
C36 C31 C1 119.27(17) . . ?
C33 C32 C31 121.34(18) . . ?
C34 C33 C32 118.64(19) . . ?
C33 C34 C35 122.48(19) . . ?
C33 C34 N34 118.32(19) . . ?
C35 C34 N34 119.16(19) . . ?
C36 C35 C34 118.52(18) . . ?
C35 C36 C31 121.70(19) . . ?
C46 C41 C42 117.59(19) . . ?
C46 C41 C1 118.69(18) . . ?
C42 C41 C1 123.63(17) . . ?
C43 C42 C41 120.8(2) . . ?
C44 C43 C42 118.8(2) . . ?
C43 C44 C45 122.4(2) . . ?
C43 C44 N44 118.8(3) . . ?
C45 C44 N44 118.7(3) . . ?
C46 C45 C44 118.5(2) . . ?
C45 C46 C41 121.8(2) . . ?
O11 N34 O12 124.1(2) . . ?
O11 N34 C34 118.47(19) . . ?
O12 N34 C34 117.5(2) . . ?
O21 N44 O22 124.4(3) . . ?
O21 N44 C44 118.6(3) . . ?
O22 N44 C44 117.1(3) . . ?

loop_
_geom_bond_atom_site_label_1
_geom_bond_atom_site_label_2
_geom_bond_distance
_geom_bond_site_symmetry_2
_geom_bond_publ_flag
Cu1 C1 1.8321(18) . ?
Cu1 N2 1.9658(14) . ?
Cu1 N1 1.9711(16) . ?
Cu1 P1 2.5347(5) . ?
P1 N1 1.6031(15) . ?
P1 N2 1.6053(15) . ?
P1 C11 1.8635(18) . ?
P1 C15 1.8655(18) . ?
Si1 N1 1.7151(15) . ?
Si1 C21 1.858(2) . ?
Si1 C23 1.862(2) . ?
Si1 C22 1.864(3) . ?
Si2 N2 1.7051(15) . ?
Si2 C24 1.860(3) . ?
Si2 C26 1.866(3) . ?
Si2 C25 1.870(2) . ?
C1 C41 1.457(3) . ?
C1 C31 1.467(3) . ?
C11 C12 1.521(3) . ?
C11 C14 1.530(3) . ?
C11 C13 1.530(3) . ?
C15 C18B 1.473(13) . ?
C15 C16 1.519(3) . ?
C15 C17 1.527(3) . ?
C15 C18 1.549(3) . ?
C15 C16B 1.555(14) . ?
C15 C17B 1.604(13) . ?
C31 C32 1.406(3) . ?
C31 C36 1.417(3) . ?
C32 C33 1.385(3) . ?
C33 C34 1.379(3) . ?
C34 C35 1.380(3) . ?
C34 N34 1.471(3) . ?
C35 C36 1.374(3) . ?
C41 C46 1.403(3) . ?
C41 C42 1.404(3) . ?
C42 C43 1.392(3) . ?
C43 C44 1.369(3) . ?
C44 C45 1.377(4) . ?
C44 N44 1.474(3) . ?
C45 C46 1.371(4) . ?
N34 O11 1.222(3) . ?
N34 O12 1.224(3) . ?
N44 O21 1.209(4) . ?
N44 O22 1.233(4) . ?

loop_
_geom_torsion_atom_site_label_1
_geom_torsion_atom_site_label_2
_geom_torsion_atom_site_label_3
_geom_torsion_atom_site_label_4
_geom_torsion
_geom_torsion_site_symmetry_1
_geom_torsion_site_symmetry_2
_geom_torsion_site_symmetry_3
_geom_torsion_site_symmetry_4
_geom_torsion_publ_flag
N1 Cu1 C1 C31 -75.05(18) . . . . ?
N1 Cu1 C1 C41 97.82(17) . . . . ?
N2 Cu1 C1 C31 103.30(17) . . . . ?
N2 Cu1 C1 C41 -83.8(2) . . . . ?
